data_7028440
loop_
_publ_author_name
'Ning, Wei-Hua'
'Chen, Xuan-Rong'
'Liu, Jian-Lan'
'Yang, Hao'
'Ren, Xiao-Ming'

_publ_section_title
;
 Two segregated columnar stack platinum-bis-dithiolene molecule solids
 showing spin-Peierls-type transition above room temperature.
;
_journal_issue 7
_journal_name_full 'Dalton transactions (Cambridge, England : 2003)'
_journal_page_first 2997
_journal_page_last 3004
_journal_paper_doi 10.1039/c3dt52757c
_journal_volume 43
_journal_year 2014
_chemical_formula_sum 'C21 H14 N5 Pt S4'
_chemical_formula_weight 659.70
_chemical_name_systematic
; 
 ? 
;
_space_group_IT_number 14
_symmetry_cell_setting monoclinic
_symmetry_space_group_name_Hall '-P 2ybc'
_symmetry_space_group_name_H-M 'P 1 21/c 1'
_atom_sites_solution_hydrogens geom
_atom_sites_solution_primary direct
_atom_sites_solution_secondary difmap
_audit_creation_method SHELXL-97
_cell_angle_alpha 90.00
_cell_angle_beta 104.204(6)
_cell_angle_gamma 90.00
_cell_formula_units_Z 4
_cell_length_a 12.3066(8)
_cell_length_b 27.0522(18)
_cell_length_c 7.4248(4)
_cell_measurement_reflns_used 2571
_cell_measurement_temperature 353(2)
_cell_measurement_theta_max 22.7220
_cell_measurement_theta_min 2.9210
_cell_volume 2396.3(3)
_computing_cell_refinement 'Bruker FRAMBO'
_computing_data_collection 'Bruker FRAMBO'
_computing_data_reduction 'Bruker SAINT'
_computing_molecular_graphics 'Bruker SHELXTL'
_computing_publication_material 'Bruker SHELXTL'
_computing_structure_refinement 'SHELXL-97 (Sheldrick, 1997)'
_computing_structure_solution 'SHELXS-97 (Sheldrick, 1990)'
_diffrn_ambient_temperature 353(2)
_diffrn_measured_fraction_theta_full 0.999
_diffrn_measured_fraction_theta_max 0.999
_diffrn_measurement_device_type 'CCD area detector'
_diffrn_measurement_method 'phi and omega scans'
_diffrn_radiation_monochromator graphite
_diffrn_radiation_source 'fine-focus sealed tube'
_diffrn_radiation_type MoK\a
_diffrn_radiation_wavelength 0.71073
_diffrn_reflns_av_R_equivalents 0.0577
_diffrn_reflns_av_unetI/netI 0.0616
_diffrn_reflns_limit_h_max 14
_diffrn_reflns_limit_h_min -14
_diffrn_reflns_limit_k_max 30
_diffrn_reflns_limit_k_min -32
_diffrn_reflns_limit_l_max 8
_diffrn_reflns_limit_l_min -8
_diffrn_reflns_number 16004
_diffrn_reflns_theta_full 25.50
_diffrn_reflns_theta_max 25.50
_diffrn_reflns_theta_min 2.83
_exptl_absorpt_coefficient_mu 6.222
_exptl_absorpt_correction_T_max 1.00000
_exptl_absorpt_correction_T_min 0.62964
_exptl_absorpt_correction_type multi-scan
_exptl_absorpt_process_details 'SADABS; Bruker, 2000'
_exptl_crystal_colour black
_exptl_crystal_density_diffrn 1.829
_exptl_crystal_density_method 'not measured'
_exptl_crystal_description block
_exptl_crystal_F_000 1268
_exptl_crystal_size_max 0.19
_exptl_crystal_size_mid 0.18
_exptl_crystal_size_min 0.17
_refine_diff_density_max 0.773
_refine_diff_density_min -0.748
_refine_diff_density_rms 0.103
_refine_ls_extinction_coef 0.00139(7)
_refine_ls_extinction_expression Fc^*^=kFc[1+0.001xFc^2^\l^3^/sin(2\q)]^-1/4^
_refine_ls_extinction_method SHELXL
_refine_ls_goodness_of_fit_ref 1.001
_refine_ls_hydrogen_treatment mixed
_refine_ls_matrix_type full
_refine_ls_number_parameters 281
_refine_ls_number_reflns 4444
_refine_ls_number_restraints 0
_refine_ls_restrained_S_all 1.001
_refine_ls_R_factor_all 0.0811
_refine_ls_R_factor_gt 0.0431
_refine_ls_shift/su_max 0.000
_refine_ls_shift/su_mean 0.000
_refine_ls_structure_factor_coef Fsqd
_refine_ls_weighting_details 'calc w=1/[\s^2^(Fo^2^)+(0.0203P)^2^+0.0000P] where P=(Fo^2^+2Fc^2^)/3'
_refine_ls_weighting_scheme calc
_refine_ls_wR_factor_gt 0.0649
_refine_ls_wR_factor_ref 0.0756
_reflns_number_gt 2933
_reflns_number_total 4444
_reflns_threshold_expression >2sigma(I)
_cod_data_source_file c3dt52757c.txt
_cod_data_source_block 2
_cod_original_sg_symbol_H-M 'P 21/c'
_cod_database_code 7028440

loop_
_symmetry_equiv_pos_as_xyz
'x, y, z'
'-x, y+1/2, -z+1/2'
'-x, -y, -z'
'x, -y-1/2, z-1/2'

loop_
_atom_site_label
_atom_site_type_symbol
_atom_site_fract_x
_atom_site_fract_y
_atom_site_fract_z
_atom_site_U_iso_or_equiv
_atom_site_adp_type
_atom_site_occupancy
_atom_site_symmetry_multiplicity
_atom_site_calc_flag
_atom_site_refinement_flags
Pt1 Pt 0.76870(2) 0.228468(11) 0.04708(4) 0.06333(13) Uani 1 1 d .
S1 S 0.62543(16) 0.28240(7) -0.0501(3) 0.0706(5) Uani 1 1 d .
S2 S 0.88866(16) 0.29263(7) 0.1246(2) 0.0717(5) Uani 1 1 d .
S3 S 0.65376(17) 0.16268(7) -0.0450(3) 0.0755(6) Uani 1 1 d .
S4 S 0.91413(16) 0.17641(7) 0.1476(3) 0.0788(6) Uani 1 1 d .
N1 N 0.5627(7) 0.4143(3) -0.1154(11) 0.122(3) Uani 1 1 d .
N2 N 0.9035(7) 0.4267(3) 0.1147(11) 0.121(3) Uani 1 1 d .
N3 N 0.6628(7) 0.0285(3) -0.1003(12) 0.128(3) Uani 1 1 d .
N4 N 0.9998(8) 0.0493(3) 0.1521(12) 0.136(3) Uani 1 1 d .
N5 N 0.2767(6) 0.0704(2) 0.8673(9) 0.0766(17) Uani 1 1 d .
C1 C 0.6214(7) 0.3821(3) -0.0706(12) 0.085(2) Uani 1 1 d .
C2 C 0.6900(6) 0.3395(3) -0.0169(9) 0.066(2) Uani 1 1 d .
C3 C 0.8019(6) 0.3428(3) 0.0593(8) 0.068(2) Uani 1 1 d .
C4 C 0.8572(7) 0.3909(3) 0.0885(11) 0.086(2) Uani 1 1 d .
C5 C 0.7010(7) 0.0659(4) -0.0529(12) 0.089(3) Uani 1 1 d .
C6 C 0.7458(7) 0.1139(3) 0.0018(9) 0.073(2) Uani 1 1 d .
C7 C 0.8563(7) 0.1198(3) 0.0867(10) 0.074(2) Uani 1 1 d .
C8 C 0.9335(8) 0.0794(3) 0.1216(12) 0.095(3) Uani 1 1 d .
C9 C 0.3710(8) 0.0644(3) 0.8180(14) 0.109(3) Uani 1 1 d .
H9A H 0.4380 0.0744 0.8981 0.131 Uiso 1 1 calc R
C10 C 0.3725(12) 0.0438(4) 0.650(2) 0.142(5) Uani 1 1 d .
H10A H 0.4396 0.0392 0.6165 0.171 Uiso 1 1 calc R
C11 C 0.2738(14) 0.0302(4) 0.5354(15) 0.126(4) Uani 1 1 d .
H11A H 0.2716 0.0178 0.4178 0.151 Uiso 1 1 calc R
C12 C 0.1784(10) 0.0350(4) 0.5931(17) 0.133(4) Uani 1 1 d .
H12A H 0.1104 0.0243 0.5182 0.160 Uiso 1 1 calc R
C13 C 0.1828(9) 0.0552(3) 0.7586(15) 0.105(3) Uani 1 1 d .
H13A H 0.1169 0.0585 0.7976 0.126 Uiso 1 1 calc R
C14 C 0.2767(7) 0.0940(3) 1.0484(10) 0.095(3) Uani 1 1 d .
H14A H 0.3446 0.0847 1.1393 0.114 Uiso 1 1 calc R
H14B H 0.2134 0.0817 1.0913 0.114 Uiso 1 1 calc R
C15 C 0.2701(7) 0.1490(3) 1.0360(9) 0.0673(19) Uani 1 1 d .
C16 C 0.3655(7) 0.1773(4) 1.0796(10) 0.089(2) Uani 1 1 d .
H16A H 0.4351 0.1619 1.1144 0.107 Uiso 1 1 calc R
C17 C 0.3595(8) 0.2277(4) 1.0726(11) 0.091(3) Uani 1 1 d .
H17A H 0.4256 0.2459 1.1029 0.109 Uiso 1 1 calc R
C18 C 0.2591(8) 0.2524(3) 1.0223(10) 0.079(2) Uani 1 1 d .
C19 C 0.1638(7) 0.2232(3) 0.9763(10) 0.084(2) Uani 1 1 d .
H19A H 0.0941 0.2384 0.9410 0.101 Uiso 1 1 calc R
C20 C 0.1691(7) 0.1730(3) 0.9811(10) 0.084(2) Uani 1 1 d .
H20A H 0.1033 0.1547 0.9467 0.100 Uiso 1 1 calc R
C21 C 0.2513(7) 0.3083(3) 1.0191(10) 0.116(3) Uani 1 1 d .
H21A H 0.3252 0.3221 1.0555 0.174 Uiso 1 1 calc R
H21B H 0.2084 0.3189 1.1039 0.174 Uiso 1 1 calc R
H21C H 0.2152 0.3191 0.8959 0.174 Uiso 1 1 calc R

loop_
_atom_site_aniso_label
_atom_site_aniso_U_11
_atom_site_aniso_U_22
_atom_site_aniso_U_33
_atom_site_aniso_U_23
_atom_site_aniso_U_13
_atom_site_aniso_U_12
Pt1 0.0541(2) 0.0822(2) 0.05507(19) 0.00568(15) 0.01599(14) 0.00033(17)
S1 0.0525(12) 0.0857(14) 0.0713(12) 0.0039(10) 0.0109(10) 0.0010(11)
S2 0.0525(12) 0.0910(14) 0.0676(12) 0.0014(10) 0.0075(10) -0.0008(11)
S3 0.0611(13) 0.0863(14) 0.0779(13) 0.0093(11) 0.0148(10) -0.0059(12)
S4 0.0584(13) 0.0947(15) 0.0812(13) 0.0014(11) 0.0132(11) 0.0081(12)
N1 0.101(7) 0.098(6) 0.159(7) 0.000(5) 0.017(6) 0.033(5)
N2 0.100(7) 0.100(6) 0.153(7) -0.016(6) 0.012(5) -0.020(5)
N3 0.117(8) 0.090(6) 0.164(8) 0.017(6) 0.010(6) -0.013(6)
N4 0.137(9) 0.114(7) 0.143(7) 0.004(5) 0.009(6) 0.042(6)
N5 0.065(5) 0.076(4) 0.082(5) 0.005(4) 0.004(4) 0.002(4)
C1 0.061(6) 0.084(6) 0.105(6) -0.007(5) 0.010(5) 0.006(5)
C2 0.056(5) 0.091(6) 0.051(4) -0.001(4) 0.016(4) -0.007(5)
C3 0.067(5) 0.088(6) 0.052(4) -0.006(4) 0.021(4) 0.002(5)
C4 0.058(6) 0.092(7) 0.098(6) -0.009(5) 0.001(5) -0.004(5)
C5 0.066(6) 0.094(7) 0.099(6) 0.023(6) 0.006(5) 0.006(6)
C6 0.078(6) 0.067(5) 0.074(5) 0.001(4) 0.022(5) -0.016(5)
C7 0.070(6) 0.080(6) 0.073(5) 0.005(4) 0.023(5) 0.013(5)
C8 0.098(8) 0.087(7) 0.096(6) -0.005(5) 0.016(6) 0.013(6)
C9 0.069(7) 0.130(8) 0.129(9) -0.021(6) 0.028(6) -0.003(6)
C10 0.153(13) 0.141(10) 0.159(12) -0.022(9) 0.088(11) -0.019(9)
C11 0.198(16) 0.090(8) 0.091(8) -0.003(6) 0.039(10) 0.006(10)
C12 0.123(11) 0.119(9) 0.127(10) -0.023(7) -0.026(8) 0.002(8)
C13 0.089(8) 0.103(7) 0.115(8) -0.023(6) 0.009(6) -0.001(6)
C14 0.093(7) 0.116(7) 0.075(6) 0.006(5) 0.018(5) -0.001(6)
C15 0.060(5) 0.080(6) 0.061(4) 0.005(4) 0.014(4) 0.009(5)
C16 0.053(6) 0.128(8) 0.083(6) 0.006(5) 0.008(4) 0.007(6)
C17 0.075(7) 0.116(8) 0.081(6) -0.006(5) 0.017(5) -0.026(7)
C18 0.086(7) 0.103(7) 0.050(5) -0.003(4) 0.024(5) -0.008(6)
C19 0.059(6) 0.098(7) 0.091(6) -0.009(5) 0.012(5) 0.012(5)
C20 0.053(6) 0.097(7) 0.096(6) -0.013(5) 0.009(5) -0.004(5)
C21 0.164(10) 0.106(7) 0.079(6) -0.007(5) 0.031(6) -0.022(7)

loop_
_atom_type_symbol
_atom_type_description
_atom_type_scat_dispersion_real
_atom_type_scat_dispersion_imag
_atom_type_scat_source
C C 0.0033 0.0016 'International Tables Vol C Tables 4.2.6.8 and 6.1.1.4'
H H 0.0000 0.0000 'International Tables Vol C Tables 4.2.6.8 and 6.1.1.4'
N N 0.0061 0.0033 'International Tables Vol C Tables 4.2.6.8 and 6.1.1.4'
S S 0.1246 0.1234 'International Tables Vol C Tables 4.2.6.8 and 6.1.1.4'
Pt Pt -1.7033 8.3905 'International Tables Vol C Tables 4.2.6.8 and 6.1.1.4'

loop_
_geom_angle_atom_site_label_1
_geom_angle_atom_site_label_2
_geom_angle_atom_site_label_3
_geom_angle
S4 Pt1 S2 88.82(7)
S4 Pt1 S1 178.50(7)
S2 Pt1 S1 89.72(7)
S4 Pt1 S3 89.73(7)
S2 Pt1 S3 176.37(6)
S1 Pt1 S3 91.74(7)
C2 S1 Pt1 103.6(3)
C3 S2 Pt1 102.3(3)
C6 S3 Pt1 102.1(3)
C7 S4 Pt1 103.2(3)
C13 N5 C9 120.0(8)
C13 N5 C14 119.9(8)
C9 N5 C14 120.1(8)
N1 C1 C2 176.6(10)
C3 C2 C1 122.2(7)
C3 C2 S1 120.2(6)
C1 C2 S1 117.6(6)
C2 C3 C4 120.6(7)
C2 C3 S2 124.1(6)
C4 C3 S2 115.3(6)
N2 C4 C3 177.0(10)
N3 C5 C6 177.8(10)
C7 C6 C5 120.6(8)
C7 C6 S3 122.6(6)
C5 C6 S3 116.8(6)
C6 C7 C8 122.6(8)
C6 C7 S4 122.2(6)
C8 C7 S4 115.0(7)
N4 C8 C7 176.1(11)
N5 C9 C10 121.0(10)
N5 C9 H9A 119.5
C10 C9 H9A 119.5
C11 C10 C9 118.4(12)
C11 C10 H10A 120.8
C9 C10 H10A 120.8
C12 C11 C10 119.3(12)
C12 C11 H11A 120.4
C10 C11 H11A 120.4
C13 C12 C11 119.3(12)
C13 C12 H12A 120.4
C11 C12 H12A 120.4
N5 C13 C12 122.0(10)
N5 C13 H13A 119.0
C12 C13 H13A 119.0
N5 C14 C15 112.6(6)
N5 C14 H14A 109.1
C15 C14 H14A 109.1
N5 C14 H14B 109.1
C15 C14 H14B 109.1
H14A C14 H14B 107.8
C16 C15 C20 117.7(8)
C16 C15 C14 120.8(8)
C20 C15 C14 121.5(8)
C17 C16 C15 120.9(8)
C17 C16 H16A 119.6
C15 C16 H16A 119.6
C16 C17 C18 122.2(9)
C16 C17 H17A 118.9
C18 C17 H17A 118.9
C17 C18 C19 116.1(8)
C17 C18 C21 122.6(9)
C19 C18 C21 121.3(9)
C20 C19 C18 122.1(8)
C20 C19 H19A 118.9
C18 C19 H19A 118.9
C19 C20 C15 121.0(8)
C19 C20 H20A 119.5
C15 C20 H20A 119.5
C18 C21 H21A 109.5
C18 C21 H21B 109.5
H21A C21 H21B 109.5
C18 C21 H21C 109.5
H21A C21 H21C 109.5
H21B C21 H21C 109.5

loop_
_geom_bond_atom_site_label_1
_geom_bond_atom_site_label_2
_geom_bond_distance
Pt1 S4 2.256(2)
Pt1 S2 2.2598(19)
Pt1 S1 2.2658(19)
Pt1 S3 2.2718(19)
S1 C2 1.726(7)
S2 C3 1.722(7)
S3 C6 1.718(8)
S4 C7 1.703(8)
N1 C1 1.128(9)
N2 C4 1.116(9)
N3 C5 1.135(10)
N4 C8 1.136(10)
N5 C13 1.302(10)
N5 C9 1.310(9)
N5 C14 1.488(8)
C1 C2 1.426(10)
C2 C3 1.358(9)
C3 C4 1.460(10)
C5 C6 1.429(11)
C6 C7 1.361(9)
C7 C8 1.428(10)
C9 C10 1.368(12)
C9 H9A 0.9300
C10 C11 1.353(13)
C10 H10A 0.9300
C11 C12 1.351(13)
C11 H11A 0.9300
C12 C13 1.334(11)
C12 H12A 0.9300
C13 H13A 0.9300
C14 C15 1.490(10)
C14 H14A 0.9700
C14 H14B 0.9700
C15 C16 1.372(10)
C15 C20 1.374(9)
C16 C17 1.368(10)
C16 H16A 0.9300
C17 C18 1.374(11)
C17 H17A 0.9300
C18 C19 1.386(10)
C18 C21 1.513(11)
C19 C20 1.359(9)
C19 H19A 0.9300
C20 H20A 0.9300
C21 H21A 0.9600
C21 H21B 0.9600
C21 H21C 0.9600
